data_2242003
loop_
_publ_author_name
'Arulraj, R.'
'Sivakumar, S.'
'Kaur, Manpreet'
'Thiruvalluvar, A.'
'Jasinski, Jerry P.'

_publ_section_title
;
 Crystal structures of three 3-chloro-3-methyl-2,6-diarylpiperidin-4-ones
;
_journal_issue 2
_journal_name_full 'Acta Crystallographica Section E'
_journal_page_first 107
_journal_page_last 111
_journal_paper_doi 10.1107/S2056989016020661
_journal_volume 73
_journal_year 2017
_chemical_formula_moiety 'C20 H22 Cl N O'
_chemical_formula_sum 'C20 H22 Cl N O'
_chemical_formula_weight 327.83
_chemical_name_systematic
;
3-Chloro-3-methyl-<i>r</i>-2,<i>c</i>-6-di-<i>p</i>-tolylpiperidin-4-one
;
_space_group_crystal_system orthorhombic
_space_group_IT_number 33
_space_group_name_Hall 'P 2c -2n'
_space_group_name_H-M_alt 'P n a 21'
_symmetry_space_group_name_Hall 'P 2c -2n'
_symmetry_space_group_name_H-M 'P n a 21'
_atom_sites_solution_hydrogens mixed
_audit_creation_method
;
Olex2 1.2
(compiled 2016.09.09 svn.r3337 for OlexSys, GUI svn.r5227)
;
_cell_angle_alpha 90
_cell_angle_beta 90
_cell_angle_gamma 90
_cell_formula_units_Z 4
_cell_length_a 13.0578(2)
_cell_length_b 22.6513(4)
_cell_length_c 5.93756(8)
_cell_measurement_reflns_used 5659
_cell_measurement_temperature 173(2)
_cell_measurement_theta_max 71.4480
_cell_measurement_theta_min 3.8970
_cell_volume 1756.19(5)
_computing_cell_refinement
;
CrysAlisPro (Agilent, 2014)
;
_computing_data_collection
;
CrysAlisPro (Agilent, 2014)
;
_computing_data_reduction
;
CrysAlisPro (Agilent, 2014)
;
_computing_molecular_graphics
;
<i>OLEX2</i> (Dolomanov <i>et al.</i>,  2009)
;
_computing_publication_material
;
<i>OLEX2</i> (Dolomanov <i>et al.</i>,  2009)
;
_computing_structure_refinement
;
SHELXL (Sheldrick, 2015b)
;
_computing_structure_solution
;
SHELXT (Sheldrick, 2015a)
;
_diffrn_ambient_temperature 173(2)
_diffrn_detector_area_resol_mean 16.0416
_diffrn_measured_fraction_theta_full 1.000
_diffrn_measured_fraction_theta_max 0.996
_diffrn_measurement_device 'four-circle diffractometer'
_diffrn_measurement_device_type 'Agilent Xcalibur, Eos, Gemini'
_diffrn_measurement_method '\w scans'
_diffrn_radiation_monochromator graphite
_diffrn_radiation_type CuK\a
_diffrn_radiation_wavelength 1.54184
_diffrn_reflns_av_R_equivalents 0.0497
_diffrn_reflns_limit_h_max 15
_diffrn_reflns_limit_h_min -15
_diffrn_reflns_limit_k_max 27
_diffrn_reflns_limit_k_min -24
_diffrn_reflns_limit_l_max 7
_diffrn_reflns_limit_l_min -6
_diffrn_reflns_number 11595
_diffrn_reflns_theta_full 67.684
_diffrn_reflns_theta_max 71.443
_diffrn_reflns_theta_min 3.903
_exptl_absorpt_coefficient_mu 1.943
_exptl_absorpt_correction_T_max 1.00000
_exptl_absorpt_correction_T_min 0.72387
_exptl_absorpt_correction_type multi-scan
_exptl_absorpt_process_details
;
CrysAlisPro (Agilent, 2014)
;
_exptl_crystal_colour colourless
_exptl_crystal_density_diffrn 1.240
_exptl_crystal_description ' '
_exptl_crystal_F_000 696
_exptl_crystal_size_max 0.32
_exptl_crystal_size_mid 0.18
_exptl_crystal_size_min 0.08
_refine_diff_density_max 0.236
_refine_diff_density_min -0.205
_refine_ls_abs_structure_details
;
Flack <i>x</i> determined using 1017 quotients
[(<i>I</i>^+^)-(<i>I</i>^-^)]/[(<i>I</i>^+^)+(<i>I</i>^-^)]
(Parsons <i>et al.</i>,  2013)
;
_refine_ls_abs_structure_Flack -0.010(13)
_refine_ls_extinction_method none
_refine_ls_goodness_of_fit_ref 1.066
_refine_ls_hydrogen_treatment mixed
_refine_ls_matrix_type full
_refine_ls_number_parameters 214
_refine_ls_number_reflns 2966
_refine_ls_number_restraints 1
_refine_ls_restrained_S_all 1.066
_refine_ls_R_factor_all 0.0350
_refine_ls_R_factor_gt 0.0339
_refine_ls_shift/su_max 0.001
_refine_ls_shift/su_mean 0.000
_refine_ls_structure_factor_coef Fsqd
_refine_ls_weighting_details 'w=1/[\s^2^(Fo^2^)+(0.0522P)^2^+0.1354P] where P=(Fo^2^+2Fc^2^)/3'
_refine_ls_weighting_scheme calc
_refine_ls_wR_factor_gt 0.0857
_refine_ls_wR_factor_ref 0.0870
_reflns_number_gt 2873
_reflns_number_total 2966
_reflns_threshold_expression 'I > 2\s(I)'
_cod_data_source_file hb7647sup1.cif
_cod_data_source_block II
_cod_database_code 2242003
_shelx_space_group_comment
;
The symmetry employed for this shelxl refinement is uniquely defined
by the following loop, which should always be used as a source of
symmetry information in preference to the above space-group names.
They are only intended as comments.
;
_shelxl_version_number 2014/6

loop_
_space_group_symop_operation_xyz
'x, y, z'
'-x, -y, z+1/2'
'x+1/2, -y+1/2, z'
'-x+1/2, y+1/2, z+1/2'

loop_
_atom_site_type_symbol
_atom_site_label
_atom_site_fract_x
_atom_site_fract_y
_atom_site_fract_z
_atom_site_U_iso_or_equiv
_atom_site_adp_type
_atom_site_calc_flag
_atom_site_occupancy
Cl Cl1 0.54670(4) 0.77906(3) 0.75415(12) 0.04218(17) Uani d 1
O O1 0.43096(11) 0.75024(7) 0.2382(4) 0.0378(4) Uani d 1
N N1 0.71897(14) 0.72611(7) 0.4371(4) 0.0287(4) Uani d 1
H H1 0.784(3) 0.7255(12) 0.419(6) 0.034 Uiso d 1
C C1 0.50913(16) 0.74057(10) 0.3414(4) 0.0310(4) Uani d 1
C C2 0.56797(16) 0.79142(10) 0.4558(4) 0.0300(4) Uani d 1
C C3 0.68295(15) 0.78608(8) 0.3965(4) 0.0269(4) Uani d 1
H H3 0.6902 0.7941 0.2317 0.032 Uiso calc 1
C C4 0.66920(16) 0.68266(9) 0.2913(4) 0.0303(5) Uani d 1
H H4 0.6745 0.6960 0.1312 0.036 Uiso calc 1
C C5 0.55566(16) 0.68040(10) 0.3595(5) 0.0384(6) Uani d 1
H H5A 0.5185 0.6526 0.2600 0.046 Uiso calc 1
H H5B 0.5496 0.6659 0.5163 0.046 Uiso calc 1
C C6 0.75100(15) 0.82967(9) 0.5206(4) 0.0276(4) Uani d 1
C C7 0.77498(16) 0.88426(9) 0.4254(4) 0.0313(4) Uani d 1
H H7 0.7474 0.8945 0.2826 0.038 Uiso calc 1
C C8 0.83845(17) 0.92371(9) 0.5363(4) 0.0337(5) Uani d 1
H H8 0.8530 0.9609 0.4694 0.040 Uiso calc 1
C C9 0.88100(14) 0.90983(9) 0.7432(5) 0.0338(5) Uani d 1
C C10 0.85823(18) 0.85499(10) 0.8368(4) 0.0336(5) Uani d 1
H H10 0.8873 0.8444 0.9778 0.040 Uiso calc 1
C C11 0.79398(15) 0.81549(9) 0.7278(4) 0.0306(4) Uani d 1
H H11 0.7792 0.7784 0.7953 0.037 Uiso calc 1
C C12 0.72266(16) 0.62377(9) 0.3163(4) 0.0309(5) Uani d 1
C C13 0.77964(18) 0.60043(11) 0.1403(5) 0.0370(5) Uani d 1
H H13 0.7821 0.6205 -0.0001 0.044 Uiso calc 1
C C14 0.83321(19) 0.54782(11) 0.1675(5) 0.0403(6) Uani d 1
H H14 0.8717 0.5325 0.0449 0.048 Uiso calc 1
C C15 0.83168(18) 0.51738(10) 0.3687(5) 0.0374(5) Uani d 1
C C16 0.7745(2) 0.54068(11) 0.5437(5) 0.0424(6) Uani d 1
H H16 0.7719 0.5203 0.6835 0.051 Uiso calc 1
C C17 0.7208(2) 0.59322(10) 0.5193(5) 0.0388(5) Uani d 1
H H17 0.6825 0.6084 0.6424 0.047 Uiso calc 1
C C18 0.52313(18) 0.85084(10) 0.3942(5) 0.0409(6) Uani d 1
H H18A 0.4509 0.8521 0.4390 0.061 Uiso calc 1
H H18B 0.5285 0.8568 0.2311 0.061 Uiso calc 1
H H18C 0.5609 0.8821 0.4725 0.061 Uiso calc 1
C C19 0.9515(2) 0.95208(12) 0.8652(6) 0.0476(7) Uani d 1
H H19A 1.0201 0.9500 0.7986 0.071 Uiso calc 1
H H19B 0.9552 0.9412 1.0248 0.071 Uiso calc 1
H H19C 0.9250 0.9924 0.8513 0.071 Uiso calc 1
C C20 0.8889(2) 0.46004(11) 0.3978(6) 0.0486(7) Uani d 1
H H20A 0.8438 0.4270 0.3588 0.073 Uiso calc 1
H H20B 0.9111 0.4561 0.5547 0.073 Uiso calc 1
H H20C 0.9489 0.4597 0.2987 0.073 Uiso calc 1

loop_
_atom_site_aniso_label
_atom_site_aniso_U_11
_atom_site_aniso_U_22
_atom_site_aniso_U_33
_atom_site_aniso_U_12
_atom_site_aniso_U_13
_atom_site_aniso_U_23
Cl1 0.0344(3) 0.0598(3) 0.0323(3) -0.0046(2) 0.0068(3) -0.0043(3)
O1 0.0232(7) 0.0479(8) 0.0423(10) 0.0006(6) -0.0037(8) -0.0050(9)
N1 0.0199(8) 0.0283(9) 0.0380(11) -0.0017(6) 0.0002(8) -0.0030(7)
C1 0.0205(9) 0.0392(11) 0.0334(11) -0.0025(8) 0.0030(8) -0.0007(9)
C2 0.0254(9) 0.0353(10) 0.0294(11) 0.0014(8) 0.0011(9) -0.0015(9)
C3 0.0233(9) 0.0293(9) 0.0281(12) -0.0024(7) 0.0014(8) -0.0005(8)
C4 0.0291(9) 0.0285(9) 0.0333(13) -0.0022(8) -0.0022(8) -0.0017(8)
C5 0.0271(11) 0.0334(11) 0.0548(16) -0.0071(8) -0.0067(10) -0.0025(11)
C6 0.0222(9) 0.0275(9) 0.0332(11) -0.0001(7) 0.0012(8) -0.0019(9)
C7 0.0294(10) 0.0313(10) 0.0333(12) 0.0007(8) 0.0011(9) 0.0033(9)
C8 0.0308(10) 0.0264(9) 0.0439(14) -0.0020(8) 0.0056(9) 0.0001(9)
C9 0.0252(9) 0.0317(9) 0.0445(13) -0.0017(7) 0.0030(11) -0.0086(10)
C10 0.0308(10) 0.0352(10) 0.0347(11) 0.0008(8) -0.0046(9) -0.0016(9)
C11 0.0294(9) 0.0275(9) 0.0350(12) -0.0011(7) -0.0007(9) 0.0012(9)
C12 0.0291(10) 0.0288(9) 0.0347(13) -0.0037(8) -0.0046(8) -0.0040(8)
C13 0.0375(12) 0.0398(12) 0.0336(13) 0.0007(9) -0.0012(10) -0.0021(10)
C14 0.0371(12) 0.0412(12) 0.0427(15) 0.0034(10) 0.0001(10) -0.0104(10)
C15 0.0328(10) 0.0311(10) 0.0483(15) -0.0024(9) -0.0098(10) -0.0062(10)
C16 0.0504(14) 0.0366(12) 0.0401(14) 0.0000(10) -0.0024(11) 0.0040(10)
C17 0.0433(12) 0.0368(11) 0.0363(13) 0.0025(9) 0.0039(10) -0.0025(10)
C18 0.0307(10) 0.0357(11) 0.0561(17) 0.0036(9) -0.0063(11) -0.0037(11)
C19 0.0439(13) 0.0416(13) 0.0573(18) -0.0119(10) -0.0041(12) -0.0113(13)
C20 0.0452(13) 0.0371(12) 0.0634(19) 0.0069(10) -0.0101(13) -0.0063(12)

loop_
_atom_type_symbol
_atom_type_description
_atom_type_scat_dispersion_real
_atom_type_scat_dispersion_imag
_atom_type_scat_source
C C 0.0181 0.0091 'International Tables Vol C Tables 4.2.6.8 and 6.1.1.4'
H H 0.0000 0.0000 'International Tables Vol C Tables 4.2.6.8 and 6.1.1.4'
Cl Cl 0.3639 0.7018 'International Tables Vol C Tables 4.2.6.8 and 6.1.1.4'
N N 0.0311 0.0180 'International Tables Vol C Tables 4.2.6.8 and 6.1.1.4'
O O 0.0492 0.0322 'International Tables Vol C Tables 4.2.6.8 and 6.1.1.4'

loop_
_geom_angle_atom_site_label_1
_geom_angle_atom_site_label_2
_geom_angle_atom_site_label_3
_geom_angle
C3 N1 H1 108.3(18)
C3 N1 C4 112.70(18)
C4 N1 H1 111(2)
O1 C1 C2 120.5(2)
O1 C1 C5 122.9(2)
C5 C1 C2 116.51(19)
C1 C2 Cl1 103.80(15)
C1 C2 C3 108.96(17)
C3 C2 Cl1 111.02(16)
C18 C2 Cl1 108.31(18)
C18 C2 C1 111.42(19)
C18 C2 C3 112.96(19)
N1 C3 C2 110.39(17)
N1 C3 H3 107.5
N1 C3 C6 109.69(17)
C2 C3 H3 107.5
C6 C3 C2 114.00(17)
C6 C3 H3 107.5
N1 C4 H4 109.1
N1 C4 C5 107.14(18)
N1 C4 C12 109.27(18)
C5 C4 H4 109.1
C12 C4 H4 109.1
C12 C4 C5 112.94(18)
C1 C5 C4 110.02(18)
C1 C5 H5A 109.7
C1 C5 H5B 109.7
C4 C5 H5A 109.7
C4 C5 H5B 109.7
H5A C5 H5B 108.2
C7 C6 C3 120.7(2)
C11 C6 C3 121.01(19)
C11 C6 C7 118.2(2)
C6 C7 H7 119.6
C8 C7 C6 120.9(2)
C8 C7 H7 119.6
C7 C8 H8 119.5
C9 C8 C7 121.0(2)
C9 C8 H8 119.5
C8 C9 C10 118.1(2)
C8 C9 C19 121.7(2)
C10 C9 C19 120.2(3)
C9 C10 H10 119.4
C11 C10 C9 121.2(2)
C11 C10 H10 119.4
C6 C11 H11 119.7
C10 C11 C6 120.5(2)
C10 C11 H11 119.7
C13 C12 C4 120.6(2)
C13 C12 C17 118.2(2)
C17 C12 C4 121.1(2)
C12 C13 H13 119.7
C12 C13 C14 120.6(2)
C14 C13 H13 119.7
C13 C14 H14 119.3
C15 C14 C13 121.4(2)
C15 C14 H14 119.3
C14 C15 C16 117.9(2)
C14 C15 C20 121.5(3)
C16 C15 C20 120.6(3)
C15 C16 H16 119.3
C15 C16 C17 121.4(3)
C17 C16 H16 119.3
C12 C17 H17 119.7
C16 C17 C12 120.6(3)
C16 C17 H17 119.7
C2 C18 H18A 109.5
C2 C18 H18B 109.5
C2 C18 H18C 109.5
H18A C18 H18B 109.5
H18A C18 H18C 109.5
H18B C18 H18C 109.5
C9 C19 H19A 109.5
C9 C19 H19B 109.5
C9 C19 H19C 109.5
H19A C19 H19B 109.5
H19A C19 H19C 109.5
H19B C19 H19C 109.5
C15 C20 H20A 109.5
C15 C20 H20B 109.5
C15 C20 H20C 109.5
H20A C20 H20B 109.5
H20A C20 H20C 109.5
H20B C20 H20C 109.5

loop_
_geom_bond_atom_site_label_1
_geom_bond_atom_site_label_2
_geom_bond_distance
Cl1 C2 1.815(3)
O1 C1 1.211(3)
N1 H1 0.85(3)
N1 C3 1.458(3)
N1 C4 1.463(3)
C1 C2 1.542(3)
C1 C5 1.496(3)
C2 C3 1.547(3)
C2 C18 1.513(3)
C3 H3 1.0000
C3 C6 1.519(3)
C4 H4 1.0000
C4 C5 1.538(3)
C4 C12 1.513(3)
C5 H5A 0.9900
C5 H5B 0.9900
C6 C7 1.395(3)
C6 C11 1.390(3)
C7 H7 0.9500
C7 C8 1.385(3)
C8 H8 0.9500
C8 C9 1.384(4)
C9 C10 1.393(3)
C9 C19 1.513(3)
C10 H10 0.9500
C10 C11 1.387(3)
C11 H11 0.9500
C12 C13 1.388(3)
C12 C17 1.390(4)
C13 H13 0.9500
C13 C14 1.391(3)
C14 H14 0.9500
C14 C15 1.379(4)
C15 C16 1.385(4)
C15 C20 1.508(3)
C16 H16 0.9500
C16 C17 1.389(4)
C17 H17 0.9500
C18 H18A 0.9800
C18 H18B 0.9800
C18 H18C 0.9800
C19 H19A 0.9800
C19 H19B 0.9800
C19 H19C 0.9800
C20 H20A 0.9800
C20 H20B 0.9800
C20 H20C 0.9800

loop_
_geom_hbond_atom_site_label_D
_geom_hbond_atom_site_label_H
_geom_hbond_atom_site_label_A
_geom_hbond_site_symmetry_A
_geom_hbond_distance_DH
_geom_hbond_distance_HA
_geom_hbond_distance_DA
_geom_hbond_angle_DHA
N1 H1 O1 3_565 0.85(3) 2.27(3) 3.057(2) 154(3)
C18 H18A Cg3 4_465 0.98 2.92 3.686(3) 135
C20 H20A Cg2 3_644 0.97 2.81 3.724(3) 156

loop_
_geom_torsion_atom_site_label_1
_geom_torsion_atom_site_label_2
_geom_torsion_atom_site_label_3
_geom_torsion_atom_site_label_4
_geom_torsion
Cl1 C2 C3 N1 64.2(2)
Cl1 C2 C3 C6 -59.8(2)
O1 C1 C2 Cl1 109.0(2)
O1 C1 C2 C3 -132.7(2)
O1 C1 C2 C18 -7.4(3)
O1 C1 C5 C4 128.2(2)
N1 C3 C6 C7 143.2(2)
N1 C3 C6 C11 -34.4(3)
N1 C4 C5 C1 56.9(3)
N1 C4 C12 C13 -111.4(2)
N1 C4 C12 C17 65.1(3)
C1 C2 C3 N1 -49.5(3)
C1 C2 C3 C6 -173.48(19)
C2 C1 C5 C4 -49.9(3)
C2 C3 C6 C7 -92.4(2)
C2 C3 C6 C11 89.9(2)
C3 N1 C4 C5 -66.6(2)
C3 N1 C4 C12 170.74(18)
C3 C6 C7 C8 -178.9(2)
C3 C6 C11 C10 178.2(2)
C4 N1 C3 C2 64.0(2)
C4 N1 C3 C6 -169.52(18)
C4 C12 C13 C14 176.6(2)
C4 C12 C17 C16 -176.7(2)
C5 C1 C2 Cl1 -72.9(2)
C5 C1 C2 C3 45.4(3)
C5 C1 C2 C18 170.7(2)
C5 C4 C12 C13 129.5(2)
C5 C4 C12 C17 -54.1(3)
C6 C7 C8 C9 0.9(3)
C7 C6 C11 C10 0.5(3)
C7 C8 C9 C10 0.1(3)
C7 C8 C9 C19 179.2(2)
C8 C9 C10 C11 -0.7(3)
C9 C10 C11 C6 0.4(3)
C11 C6 C7 C8 -1.1(3)
C12 C4 C5 C1 177.2(2)
C12 C13 C14 C15 -0.1(4)
C13 C12 C17 C16 -0.2(4)
C13 C14 C15 C16 0.3(4)
C13 C14 C15 C20 179.4(2)
C14 C15 C16 C17 -0.5(4)
C15 C16 C17 C12 0.4(4)
C17 C12 C13 C14 0.0(3)
C18 C2 C3 N1 -173.9(2)
C18 C2 C3 C6 62.1(3)
C19 C9 C10 C11 -179.9(2)
C20 C15 C16 C17 -179.6(2)

_cod_database_fobs_code 2242003
